data_8103242
loop_
_publ_author_name
'Kairat Beketov'
'Svetlana Vizer'
'Kazbek Yerzhanov'

_publ_section_title
;
 Crystal structure of
 [3,5-dimethyl-4-(prop-2-ynyl)-1H-pyrazol-1-yl](2-furyl)methanone,
 C13H12N2O2
;
_journal_issue 4
_journal_name_full 'Zeitschrift f\"ur Kristallographie - New Crystal Structures'
_journal_page_first 569
_journal_volume 226
_journal_year 2011
_chemical_formula_moiety 'C13 H12 N2 O2'
_chemical_formula_sum 'C13 H12 N2 O2'
_chemical_formula_weight 228.25
_chemical_name_systematic
;
[3,5-dimethyl-4-(prop-2-ynyl)-1H-pyrazol-1-yl](furan-2-yl)methanone
;
_space_group_IT_number 14
_symmetry_cell_setting monoclinic
_symmetry_space_group_name_Hall '-P 2ybc'
_symmetry_space_group_name_H-M 'P 1 21/c 1'
_atom_sites_solution_hydrogens geom
_atom_sites_solution_primary direct
_atom_sites_solution_secondary difmap
_audit_creation_method SHELXL-97
_cell_angle_alpha 90.00
_cell_angle_beta 106.44(3)
_cell_angle_gamma 90.00
_cell_formula_units_Z 4
_cell_length_a 7.9280(16)
_cell_length_b 16.358(3)
_cell_length_c 9.5060(19)
_cell_measurement_reflns_used 25
_cell_measurement_temperature 293(2)
_cell_measurement_theta_max 11
_cell_measurement_theta_min 8
_cell_volume 1182.4(4)
_computing_cell_refinement 'CAD-4 software'
_computing_data_collection 'CAD-4 software'
_computing_data_reduction 'XCAD4 (Harms & Wocadlo, 1995)'
_computing_molecular_graphics 'Ortep-3 for Windows (Farrugia, 1997)'
_computing_publication_material 'WinGX publication routines (Farrugia, 1999)'
_computing_structure_refinement 'SHELXL-97 [16]'
_computing_structure_solution 'SHELXS-97 [15]'
_diffrn_ambient_temperature 293(2)
_diffrn_measured_fraction_theta_full 0.292
_diffrn_measured_fraction_theta_max 0.292
_diffrn_measurement_device_type 'Enraf-Nonius CFD-4'
_diffrn_measurement_method 'omega/2theta scan'
_diffrn_radiation_monochromator graphite
_diffrn_radiation_source 'fine-focus sealed tube'
_diffrn_radiation_type MoK\a
_diffrn_radiation_wavelength 0.71073
_diffrn_reflns_av_R_equivalents 0.0902
_diffrn_reflns_av_sigmaI/netI 0.1010
_diffrn_reflns_limit_h_max 10
_diffrn_reflns_limit_h_min -10
_diffrn_reflns_limit_k_max 0
_diffrn_reflns_limit_k_min -18
_diffrn_reflns_limit_l_max 12
_diffrn_reflns_limit_l_min -12
_diffrn_reflns_number 9812
_diffrn_reflns_theta_full 57.66
_diffrn_reflns_theta_max 57.66
_diffrn_reflns_theta_min 2.49
_diffrn_standards_decay_% 3
_diffrn_standards_interval_count 250
_diffrn_standards_interval_time 3600
_diffrn_standards_number 3
_exptl_absorpt_coefficient_mu 0.088
_exptl_absorpt_correction_type none
_exptl_crystal_colour colourless
_exptl_crystal_density_diffrn 1.282
_exptl_crystal_density_method 'not measured'
_exptl_crystal_description prism
_exptl_crystal_F_000 480
_exptl_crystal_size_max 0.4
_exptl_crystal_size_mid 0.25
_exptl_crystal_size_min 0.2
_refine_diff_density_max 0.253
_refine_diff_density_min -0.254
_refine_diff_density_rms 0.059
_refine_ls_extinction_method none
_refine_ls_goodness_of_fit_ref 0.920
_refine_ls_hydrogen_treatment mixed
_refine_ls_matrix_type full
_refine_ls_number_parameters 190
_refine_ls_number_reflns 4861
_refine_ls_number_restraints 0
_refine_ls_restrained_S_all 0.920
_refine_ls_R_factor_all 0.1802
_refine_ls_R_factor_gt 0.0641
_refine_ls_shift/su_max 0.000
_refine_ls_shift/su_mean 0.000
_refine_ls_structure_factor_coef Fsqd
_refine_ls_weighting_details 'calc w=1/[\s^2^(Fo^2^)+(0.0970P)^2^+0.0000P] where P=(Fo^2^+2Fc^2^)/3'
_refine_ls_weighting_scheme calc
_refine_ls_wR_factor_gt 0.1590
_refine_ls_wR_factor_ref 0.2092
_reflns_number_gt 1839
_reflns_number_total 4861
_reflns_threshold_expression >2sigma(I)
_cod_data_source_file 1267-3581.cff
_cod_data_source_block v1
_cod_depositor_comments
;
The following automatic conversions were performed:
'_atom_site_symetry_multiplicity' tag replaced with
'_atom_site_symmetry_multiplicity'.

Automatic conversion script
Id: cif_correct_tags 1440 2010-10-19 06:21:57Z saulius 
;
_cod_original_sg_symbol_Hall 'P -2ybc'
_cod_database_code 8103242

loop_
_symmetry_equiv_pos_as_xyz
'x, y, z'
'-x, y+1/2, -z+1/2'
'-x, -y, -z'
'x, -y-1/2, z-1/2'

loop_
_atom_site_label
_atom_site_type_symbol
_atom_site_fract_x
_atom_site_fract_y
_atom_site_fract_z
_atom_site_U_iso_or_equiv
_atom_site_adp_type
_atom_site_occupancy
_atom_site_symmetry_multiplicity
_atom_site_calc_flag
_atom_site_refinement_flags
N1 N 0.65531(18) 0.09238(8) 0.09684(15) 0.0402(3) Uani 1 1 d .
N2 N 0.48705(19) 0.12331(9) 0.04081(16) 0.0446(4) Uani 1 1 d .
O1 O 0.58040(19) -0.06699(7) 0.34369(14) 0.0564(4) Uani 1 1 d .
O2 O 0.82867(17) -0.00804(8) 0.23030(17) 0.0603(4) Uani 1 1 d .
C1 C 0.5400(2) -0.00110(10) 0.25105(18) 0.0431(4) Uani 1 1 d .
C2 C 0.3726(3) 0.02181(14) 0.2386(2) 0.0582(5) Uani 1 1 d .
C3 C 0.3045(3) -0.03196(15) 0.3257(2) 0.0647(6) Uani 1 1 d .
C4 C 0.4339(3) -0.08350(14) 0.3863(2) 0.0618(6) Uani 1 1 d .
C5 C 0.6849(2) 0.02533(10) 0.19495(18) 0.0415(4) Uani 1 1 d .
C6 C 0.7755(2) 0.13250(10) 0.04021(18) 0.0432(4) Uani 1 1 d .
C7 C 0.6804(2) 0.18982(11) -0.05465(18) 0.0442(4) Uani 1 1 d .
C8 C 0.5038(2) 0.18159(11) -0.05060(18) 0.0452(4) Uani 1 1 d .
C9 C 0.3434(3) 0.22811(13) -0.1364(2) 0.0665(6) Uani 1 1 d .
H91 H 0.2419 0.2085 -0.1106 0.100 Uiso 1 1 calc R
H92 H 0.3269 0.2201 -0.2394 0.100 Uiso 1 1 calc R
H93 H 0.3593 0.2853 -0.1137 0.100 Uiso 1 1 calc R
C10 C 0.9680(3) 0.11522(16) 0.0789(3) 0.0613(6) Uani 1 1 d .
C11 C 0.7516(3) 0.24833(14) -0.1467(2) 0.0591(5) Uani 1 1 d .
C12 C 0.8774(3) 0.30817(12) -0.0605(2) 0.0533(5) Uani 1 1 d .
C13 C 0.9794(3) 0.35525(14) 0.0081(3) 0.0662(6) Uani 1 1 d .
H2 H 0.318(3) 0.0605(17) 0.188(3) 0.084(8) Uiso 1 1 d .
H3 H 0.191(3) -0.0344(14) 0.345(3) 0.069(7) Uiso 1 1 d .
H4 H 0.461(4) -0.1298(17) 0.449(3) 0.092(9) Uiso 1 1 d .
H101 H 1.009(5) 0.1232(19) 0.174(4) 0.121(13) Uiso 1 1 d .
H102 H 0.994(4) 0.062(2) 0.046(3) 0.102(10) Uiso 1 1 d .
H103 H 1.024(5) 0.155(2) 0.023(3) 0.116(11) Uiso 1 1 d .
H111 H 0.659(4) 0.2754(15) -0.220(3) 0.081(8) Uiso 1 1 d .
H112 H 0.811(4) 0.2175(16) -0.206(3) 0.093(9) Uiso 1 1 d .
H13 H 1.071(4) 0.3910(17) 0.068(3) 0.089(8) Uiso 1 1 d .

loop_
_atom_site_aniso_label
_atom_site_aniso_U_11
_atom_site_aniso_U_22
_atom_site_aniso_U_33
_atom_site_aniso_U_23
_atom_site_aniso_U_13
_atom_site_aniso_U_12
N1 0.0349(7) 0.0395(7) 0.0441(7) 0.0013(6) 0.0076(5) 0.0025(5)
N2 0.0357(7) 0.0447(8) 0.0496(8) 0.0043(6) 0.0056(6) 0.0047(6)
O1 0.0667(9) 0.0477(8) 0.0535(7) 0.0085(6) 0.0146(7) 0.0040(6)
O2 0.0436(7) 0.0539(8) 0.0796(9) 0.0151(7) 0.0111(6) 0.0129(6)
C1 0.0465(10) 0.0382(8) 0.0423(8) 0.0001(7) 0.0088(7) 0.0002(7)
C2 0.0493(11) 0.0622(13) 0.0647(12) 0.0104(10) 0.0184(9) 0.0014(9)
C3 0.0608(13) 0.0707(14) 0.0665(13) 0.0038(11) 0.0242(11) -0.0126(11)
C4 0.0784(15) 0.0570(12) 0.0535(11) 0.0026(9) 0.0243(11) -0.0167(11)
C5 0.0389(9) 0.0367(8) 0.0446(8) -0.0013(6) 0.0050(7) 0.0023(6)
C6 0.0407(9) 0.0434(9) 0.0448(8) -0.0054(7) 0.0110(7) -0.0028(7)
C7 0.0489(10) 0.0418(9) 0.0401(8) -0.0029(7) 0.0098(7) -0.0053(7)
C8 0.0442(9) 0.0403(9) 0.0456(9) 0.0001(7) 0.0040(7) 0.0008(7)
C9 0.0569(12) 0.0569(12) 0.0746(14) 0.0164(10) 0.0008(11) 0.0115(10)
C10 0.0399(10) 0.0686(15) 0.0770(15) 0.0028(12) 0.0191(10) 0.0031(10)
C11 0.0687(14) 0.0587(12) 0.0484(10) 0.0019(9) 0.0141(10) -0.0199(10)
C12 0.0538(11) 0.0482(10) 0.0596(11) 0.0026(8) 0.0191(9) -0.0025(8)
C13 0.0607(13) 0.0583(12) 0.0791(15) -0.0112(11) 0.0188(11) -0.0094(10)

loop_
_atom_type_symbol
_atom_type_description
_atom_type_scat_dispersion_real
_atom_type_scat_dispersion_imag
_atom_type_scat_source
C C 0.0033 0.0016 'International Tables Vol C Tables 4.2.6.8 and 6.1.1.4'
H H 0.0000 0.0000 'International Tables Vol C Tables 4.2.6.8 and 6.1.1.4'
N N 0.0061 0.0033 'International Tables Vol C Tables 4.2.6.8 and 6.1.1.4'
O O 0.0106 0.0060 'International Tables Vol C Tables 4.2.6.8 and 6.1.1.4'

loop_
_geom_angle_atom_site_label_1
_geom_angle_atom_site_label_2
_geom_angle_atom_site_label_3
_geom_angle
N2 N1 C6 111.79(14)
N2 N1 C5 119.89(14)
C6 N1 C5 128.27(14)
C8 N2 N1 104.56(14)
C4 O1 C1 106.44(16)
C2 C1 O1 108.63(18)
C2 C1 C5 137.68(17)
O1 C1 C5 113.69(15)
C1 C2 C3 107.7(2)
C1 C2 H2 127(2)
C3 C2 H2 126(2)
C4 C3 C2 105.8(2)
C4 C3 H3 122.4(14)
C2 C3 H3 131.8(15)
C3 C4 O1 111.40(19)
C3 C4 H4 142.2(19)
O1 C4 H4 106.4(19)
O2 C5 N1 119.66(17)
O2 C5 C1 122.39(16)
N1 C5 C1 117.95(14)
C7 C6 N1 105.65(15)
C7 C6 C10 128.73(18)
N1 C6 C10 125.62(17)
C6 C7 C8 106.29(16)
C6 C7 C11 126.11(18)
C8 C7 C11 127.59(17)
N2 C8 C7 111.72(14)
N2 C8 C9 119.56(17)
C7 C8 C9 128.71(17)
C8 C9 H91 109.5
C8 C9 H92 109.5
H91 C9 H92 109.5
C8 C9 H93 109.5
H91 C9 H93 109.5
H92 C9 H93 109.5
C6 C10 H101 106(2)
C6 C10 H102 112.5(17)
H101 C10 H102 115(3)
C6 C10 H103 108.5(19)
H101 C10 H103 111(3)
H102 C10 H103 104(3)
C12 C11 C7 113.89(16)
C12 C11 H111 110.7(15)
C7 C11 H111 112.2(16)
C12 C11 H112 107.7(17)
C7 C11 H112 109.3(16)
H111 C11 H112 102(2)
C13 C12 C11 179.1(3)
C12 C13 H13 175.6(16)

loop_
_geom_bond_atom_site_label_1
_geom_bond_atom_site_label_2
_geom_bond_distance
N1 N2 1.3845(19)
N1 C6 1.385(2)
N1 C5 1.416(2)
N2 C8 1.322(2)
O1 C4 1.361(3)
O1 C1 1.371(2)
O2 C5 1.222(2)
C1 C2 1.351(3)
C1 C5 1.462(3)
C2 C3 1.416(3)
C2 H2 0.84(3)
C3 C4 1.327(4)
C3 H3 0.97(2)
C4 H4 0.95(3)
C6 C7 1.369(2)
C6 C10 1.493(3)
C7 C8 1.418(3)
C7 C11 1.510(3)
C8 C9 1.508(2)
C9 H91 0.9600
C9 H92 0.9600
C9 H93 0.9600
C10 H101 0.88(3)
C10 H102 0.97(3)
C10 H103 1.01(4)
C11 C12 1.470(3)
C11 H111 0.97(3)
C11 H112 0.97(3)
C12 C13 1.172(3)
C13 H13 0.98(3)

loop_
_geom_torsion_atom_site_label_1
_geom_torsion_atom_site_label_2
_geom_torsion_atom_site_label_3
_geom_torsion_atom_site_label_4
_geom_torsion
N2 N1 C9 C10 178.3(2)
N1 C9 C10 O2 4.92(7)
N1 C9 C10 C11 179.57(14)
